data_4063651
loop_
_publ_author_name
'Zhang, Xue'
'Kandala, Srikanth'
'Yang, Li'
'Watson, William H.'
'Wang, Xiaoping'
'Hrovat, David A.'
'Borden, Weston Thatcher'
'Richmond, Michael G.'

_publ_section_title
;
 Experimental and Computational Studies of the Isomerization Reactions of
 Bidentate Phosphine Ligands in Triosmium Clusters: Kinetics of the
 Rearrangements from Bridged to Chelated Isomers and X-ray Structures of
 the Clusters Os3(CO)10(dppbz), 1,1-Os3(CO)10(dppbzF4),
 HOs3(CO)9[\m-1,2-PhP(C6H4-\h1)C6H4PPh2], and
 HOs3(CO)9[\m-1,2-PhP(C6H4-\h1)C6F4PPh2]
;
_journal_issue 5
_journal_name_full Organometallics
_journal_page_first 1253
_journal_paper_doi 10.1021/om100783f
_journal_volume 30
_journal_year 2011
_chemical_formula_sum 'C40 H24 O10 Os3 P2'
_chemical_formula_weight 1297.13
_chemical_name_systematic
; 
 ? 
;
_space_group_IT_number 14
_symmetry_cell_setting monoclinic
_symmetry_space_group_name_Hall '-P 2ybc'
_symmetry_space_group_name_H-M 'P 1 21/c 1'
_atom_sites_solution_hydrogens geom
_atom_sites_solution_primary direct
_atom_sites_solution_secondary difmap
_audit_creation_method SHELXL-97
_cell_angle_alpha 90.00
_cell_angle_beta 96.856(3)
_cell_angle_gamma 90.00
_cell_formula_units_Z 4
_cell_length_a 10.9829(17)
_cell_length_b 20.218(3)
_cell_length_c 17.530(3)
_cell_measurement_reflns_used 8765
_cell_measurement_temperature 213(2)
_cell_measurement_theta_max 26.10
_cell_measurement_theta_min 2.43
_cell_volume 3864.7(11)
_computing_structure_refinement 'SHELXL-97 (Sheldrick, 1997)'
_computing_structure_solution 'SHELXS-97 (Sheldrick, 1990)'
_diffrn_ambient_temperature 213(2)
_diffrn_measured_fraction_theta_full 0.907
_diffrn_measured_fraction_theta_max 0.907
_diffrn_radiation_monochromator graphite
_diffrn_radiation_source 'fine-focus sealed tube'
_diffrn_radiation_type MoK\a
_diffrn_radiation_wavelength 0.71073
_diffrn_reflns_av_R_equivalents 0.0686
_diffrn_reflns_av_sigmaI/netI 0.0635
_diffrn_reflns_limit_h_max 14
_diffrn_reflns_limit_h_min -14
_diffrn_reflns_limit_k_max 26
_diffrn_reflns_limit_k_min -26
_diffrn_reflns_limit_l_max 22
_diffrn_reflns_limit_l_min -23
_diffrn_reflns_number 32839
_diffrn_reflns_theta_full 28.76
_diffrn_reflns_theta_max 28.76
_diffrn_reflns_theta_min 1.87
_exptl_absorpt_coefficient_mu 9.979
_exptl_absorpt_correction_type SADABS
_exptl_crystal_colour yellow
_exptl_crystal_density_diffrn 2.229
_exptl_crystal_density_method 'not measured'
_exptl_crystal_description plate
_exptl_crystal_F_000 2408
_exptl_crystal_size_max 0.28
_exptl_crystal_size_mid 0.14
_exptl_crystal_size_min 0.03
_refine_diff_density_max 0.902
_refine_diff_density_min -1.218
_refine_diff_density_rms 0.151
_refine_ls_extinction_method none
_refine_ls_goodness_of_fit_ref 0.905
_refine_ls_hydrogen_treatment mixed
_refine_ls_matrix_type full
_refine_ls_number_parameters 496
_refine_ls_number_reflns 9099
_refine_ls_number_restraints 0
_refine_ls_restrained_S_all 0.905
_refine_ls_R_factor_all 0.0528
_refine_ls_R_factor_gt 0.0301
_refine_ls_shift/su_max 0.003
_refine_ls_shift/su_mean 0.000
_refine_ls_structure_factor_coef Fsqd
_refine_ls_weighting_details 'calc w=1/[\s^2^(Fo^2^)+(0.0080P)^2^+0.0000P] where P=(Fo^2^+2Fc^2^)/3'
_refine_ls_weighting_scheme calc
_refine_ls_wR_factor_gt 0.0456
_refine_ls_wR_factor_ref 0.0492
_reflns_number_gt 6708
_reflns_number_total 9099
_reflns_threshold_expression >2sigma(I)
_cod_data_source_file om100783f_si_004.cif
_cod_data_source_block Compound3
_cod_original_cell_volume 3864.8(10)
_cod_original_sg_symbol_H-M 'P 21/c'
_cod_database_code 4063651

loop_
_symmetry_equiv_pos_as_xyz
'x, y, z'
'-x, y+1/2, -z+1/2'
'-x, -y, -z'
'x, -y-1/2, z-1/2'

loop_
_atom_site_label
_atom_site_type_symbol
_atom_site_fract_x
_atom_site_fract_y
_atom_site_fract_z
_atom_site_U_iso_or_equiv
_atom_site_adp_type
_atom_site_occupancy
_atom_site_symmetry_multiplicity
_atom_site_calc_flag
_atom_site_refinement_flags
Os1 Os 0.719367(17) 0.253748(9) 0.564568(10) 0.02355(5) Uani 1 1 d .
Os2 Os 0.958047(18) 0.301546(10) 0.532822(11) 0.03041(6) Uani 1 1 d .
Os3 Os 0.740393(19) 0.381144(10) 0.488002(11) 0.03239(6) Uani 1 1 d .
P1 P 0.75085(11) 0.14808(6) 0.61035(6) 0.0240(3) Uani 1 1 d .
P2 P 0.52137(11) 0.23799(6) 0.58929(7) 0.0266(3) Uani 1 1 d .
O1 O 0.6491(3) 0.19340(17) 0.40374(18) 0.0414(10) Uani 1 1 d .
O2 O 0.7721(3) 0.31661(17) 0.72503(18) 0.0409(9) Uani 1 1 d .
O3 O 0.9168(3) 0.2160(2) 0.3858(2) 0.0492(10) Uani 1 1 d .
O4 O 1.1241(4) 0.1936(2) 0.6090(2) 0.0617(13) Uani 1 1 d .
O5 O 1.1472(3) 0.38878(19) 0.46621(19) 0.0457(10) Uani 1 1 d .
O6 O 0.9960(4) 0.3799(2) 0.6850(2) 0.0714(14) Uani 1 1 d .
O7 O 0.7102(4) 0.31340(19) 0.32892(19) 0.0490(11) Uani 1 1 d .
O8 O 0.8995(4) 0.4882(2) 0.4276(2) 0.0569(11) Uani 1 1 d .
O9 O 0.7404(4) 0.4461(2) 0.6478(2) 0.0653(13) Uani 1 1 d .
O10 O 0.4824(4) 0.4362(2) 0.4482(2) 0.0651(13) Uani 1 1 d .
C1 C 0.6179(4) 0.1237(2) 0.6603(2) 0.0237(10) Uani 1 1 d .
C2 C 0.5169(4) 0.1658(2) 0.6524(2) 0.0250(11) Uani 1 1 d .
C3 C 0.4173(5) 0.1520(3) 0.6932(3) 0.0342(12) Uani 1 1 d .
H3 H 0.3482 0.1798 0.6878 0.041 Uiso 1 1 calc R
C4 C 0.4207(5) 0.0976(3) 0.7414(3) 0.0382(13) Uani 1 1 d .
H4 H 0.3546 0.0893 0.7696 0.046 Uiso 1 1 calc R
C5 C 0.5195(5) 0.0559(3) 0.7484(3) 0.0367(13) Uani 1 1 d .
H5 H 0.5199 0.0183 0.7799 0.044 Uiso 1 1 calc R
C6 C 0.6190(5) 0.0690(2) 0.7090(3) 0.0331(12) Uani 1 1 d .
H6 H 0.6876 0.0409 0.7152 0.040 Uiso 1 1 calc R
C7 C 0.7540(4) 0.0870(2) 0.5331(2) 0.0240(11) Uani 1 1 d .
C8 C 0.6494(5) 0.0569(3) 0.4991(3) 0.0408(14) Uani 1 1 d .
H8 H 0.5757 0.0628 0.5205 0.049 Uiso 1 1 calc R
C9 C 0.6496(6) 0.0181(3) 0.4342(3) 0.0521(16) Uani 1 1 d .
H9 H 0.5768 -0.0018 0.4115 0.062 Uiso 1 1 calc R
C10 C 0.7588(6) 0.0090(3) 0.4028(3) 0.0534(17) Uani 1 1 d .
H10 H 0.7609 -0.0177 0.3591 0.064 Uiso 1 1 calc R
C11 C 0.8638(5) 0.0393(3) 0.4364(3) 0.0519(16) Uani 1 1 d .
H11 H 0.9375 0.0335 0.4150 0.062 Uiso 1 1 calc R
C12 C 0.8625(5) 0.0780(3) 0.5008(3) 0.0364(13) Uani 1 1 d .
H12 H 0.9351 0.0985 0.5230 0.044 Uiso 1 1 calc R
C13 C 0.8810(4) 0.1223(2) 0.6797(2) 0.0247(11) Uani 1 1 d .
C14 C 0.9212(4) 0.0567(2) 0.6831(3) 0.0334(12) Uani 1 1 d .
H14 H 0.8832 0.0257 0.6480 0.040 Uiso 1 1 calc R
C15 C 1.0160(5) 0.0366(3) 0.7370(3) 0.0417(14) Uani 1 1 d .
H15 H 1.0417 -0.0078 0.7388 0.050 Uiso 1 1 calc R
C16 C 1.0727(5) 0.0817(3) 0.7882(3) 0.0425(15) Uani 1 1 d .
H16 H 1.1379 0.0685 0.8247 0.051 Uiso 1 1 calc R
C17 C 1.0335(5) 0.1461(3) 0.7855(3) 0.0399(14) Uani 1 1 d .
H17 H 1.0709 0.1767 0.8212 0.048 Uiso 1 1 calc R
C18 C 0.9392(4) 0.1669(2) 0.7307(3) 0.0308(12) Uani 1 1 d .
H18 H 0.9152 0.2116 0.7286 0.037 Uiso 1 1 calc R
C19 C 0.4062(4) 0.2187(3) 0.5072(2) 0.0312(12) Uani 1 1 d .
C20 C 0.3312(5) 0.1631(3) 0.5048(3) 0.0399(14) Uani 1 1 d .
H20 H 0.3396 0.1328 0.5457 0.048 Uiso 1 1 calc R
C21 C 0.2437(5) 0.1523(3) 0.4416(3) 0.0566(18) Uani 1 1 d .
H21 H 0.1938 0.1145 0.4401 0.068 Uiso 1 1 calc R
C22 C 0.2294(5) 0.1957(3) 0.3822(3) 0.0524(18) Uani 1 1 d .
H22 H 0.1683 0.1886 0.3407 0.063 Uiso 1 1 calc R
C23 C 0.3041(5) 0.2498(3) 0.3826(3) 0.0529(17) Uani 1 1 d .
H23 H 0.2953 0.2794 0.3409 0.063 Uiso 1 1 calc R
C24 C 0.3931(5) 0.2611(3) 0.4447(3) 0.0401(14) Uani 1 1 d .
H24 H 0.4450 0.2981 0.4442 0.048 Uiso 1 1 calc R
C25 C 0.4475(4) 0.3012(2) 0.6429(3) 0.0280(11) Uani 1 1 d .
C26 C 0.3588(5) 0.3431(3) 0.6083(3) 0.0374(13) Uani 1 1 d .
H26 H 0.3344 0.3394 0.5552 0.045 Uiso 1 1 calc R
C27 C 0.3046(5) 0.3910(3) 0.6502(3) 0.0453(15) Uani 1 1 d .
H27 H 0.2438 0.4191 0.6259 0.054 Uiso 1 1 calc R
C28 C 0.3415(5) 0.3965(3) 0.7279(3) 0.0420(14) Uani 1 1 d .
H28 H 0.3043 0.4282 0.7568 0.050 Uiso 1 1 calc R
C29 C 0.4314(5) 0.3565(3) 0.7635(3) 0.0390(13) Uani 1 1 d .
H29 H 0.4567 0.3613 0.8164 0.047 Uiso 1 1 calc R
C30 C 0.4850(5) 0.3090(2) 0.7213(3) 0.0353(13) Uani 1 1 d .
H30 H 0.5473 0.2818 0.7457 0.042 Uiso 1 1 calc R
C31 C 0.6781(4) 0.2177(3) 0.4621(3) 0.0318(12) Uani 1 1 d .
C32 C 0.7561(4) 0.2941(2) 0.6645(3) 0.0304(12) Uani 1 1 d .
C33 C 0.9257(5) 0.2477(3) 0.4399(3) 0.0383(13) Uani 1 1 d .
C34 C 1.0601(5) 0.2339(3) 0.5811(3) 0.0405(14) Uani 1 1 d .
C35 C 1.0734(5) 0.3565(3) 0.4905(3) 0.0333(13) Uani 1 1 d .
C36 C 0.9764(5) 0.3519(3) 0.6274(3) 0.0483(15) Uani 1 1 d .
C37 C 0.7248(5) 0.3356(3) 0.3890(3) 0.0376(13) Uani 1 1 d .
C38 C 0.8389(5) 0.4487(3) 0.4512(3) 0.0437(14) Uani 1 1 d .
C39 C 0.7420(5) 0.4189(3) 0.5905(3) 0.0477(15) Uani 1 1 d .
C40 C 0.5786(6) 0.4143(3) 0.4646(3) 0.0463(15) Uani 1 1 d .

loop_
_atom_site_aniso_label
_atom_site_aniso_U_11
_atom_site_aniso_U_22
_atom_site_aniso_U_33
_atom_site_aniso_U_23
_atom_site_aniso_U_13
_atom_site_aniso_U_12
Os1 0.02197(10) 0.02532(11) 0.02229(9) -0.00067(8) -0.00176(7) 0.00344(9)
Os2 0.02294(11) 0.03735(13) 0.02996(10) -0.00085(9) -0.00084(8) 0.00164(9)
Os3 0.03427(13) 0.02819(12) 0.03319(11) 0.00342(9) -0.00226(9) 0.00463(10)
P1 0.0206(7) 0.0252(7) 0.0253(6) -0.0026(5) -0.0006(5) 0.0031(5)
P2 0.0207(7) 0.0318(8) 0.0259(6) -0.0014(5) -0.0030(5) 0.0069(6)
O1 0.048(2) 0.049(3) 0.0236(18) -0.0035(17) -0.0091(16) -0.0029(19)
O2 0.046(2) 0.043(2) 0.033(2) -0.0060(17) 0.0001(17) 0.0018(19)
O3 0.046(3) 0.058(3) 0.043(2) -0.015(2) 0.0001(19) 0.004(2)
O4 0.041(3) 0.085(4) 0.059(3) 0.027(2) 0.006(2) 0.025(2)
O5 0.035(2) 0.059(3) 0.041(2) 0.0062(19) -0.0051(18) -0.011(2)
O6 0.058(3) 0.100(4) 0.057(3) -0.038(3) 0.008(2) -0.014(3)
O7 0.068(3) 0.048(3) 0.030(2) 0.0037(18) -0.0005(19) 0.009(2)
O8 0.056(3) 0.042(3) 0.072(3) 0.019(2) 0.001(2) -0.003(2)
O9 0.103(4) 0.049(3) 0.043(2) -0.007(2) 0.002(2) 0.013(3)
O10 0.047(3) 0.065(3) 0.080(3) -0.010(2) -0.009(2) 0.024(2)
C1 0.026(3) 0.026(3) 0.019(2) -0.004(2) 0.0027(19) 0.003(2)
C2 0.026(3) 0.027(3) 0.021(2) -0.007(2) 0.000(2) 0.003(2)
C3 0.030(3) 0.037(3) 0.036(3) -0.007(2) 0.003(2) 0.004(2)
C4 0.038(3) 0.040(3) 0.038(3) -0.005(3) 0.010(3) -0.004(3)
C5 0.047(4) 0.030(3) 0.035(3) 0.002(2) 0.013(3) -0.003(3)
C6 0.037(3) 0.020(3) 0.043(3) 0.001(2) 0.008(2) 0.007(2)
C7 0.028(3) 0.022(3) 0.021(2) -0.0022(19) 0.000(2) 0.004(2)
C8 0.041(3) 0.038(3) 0.044(3) -0.014(3) 0.007(3) -0.006(3)
C9 0.053(4) 0.053(4) 0.050(4) -0.023(3) 0.006(3) -0.015(3)
C10 0.063(4) 0.056(4) 0.043(3) -0.027(3) 0.014(3) -0.012(3)
C11 0.042(4) 0.060(4) 0.055(4) -0.027(3) 0.012(3) 0.002(3)
C12 0.031(3) 0.041(3) 0.037(3) -0.014(2) 0.001(2) -0.001(3)
C13 0.019(3) 0.033(3) 0.022(2) 0.001(2) 0.0018(19) 0.008(2)
C14 0.032(3) 0.033(3) 0.034(3) -0.003(2) 0.000(2) 0.006(2)
C15 0.042(4) 0.044(4) 0.040(3) 0.011(3) 0.008(3) 0.024(3)
C16 0.036(3) 0.061(4) 0.029(3) 0.011(3) -0.003(2) 0.019(3)
C17 0.040(3) 0.050(4) 0.027(3) 0.002(2) -0.006(2) 0.003(3)
C18 0.031(3) 0.025(3) 0.035(3) 0.001(2) -0.001(2) 0.002(2)
C19 0.020(3) 0.047(3) 0.025(2) -0.006(2) -0.005(2) 0.005(2)
C20 0.028(3) 0.055(4) 0.036(3) -0.005(3) 0.004(2) -0.003(3)
C21 0.032(4) 0.087(5) 0.050(4) -0.026(4) 0.001(3) -0.018(3)
C22 0.029(3) 0.093(6) 0.032(3) -0.016(3) -0.007(3) 0.009(3)
C23 0.035(4) 0.082(5) 0.039(3) -0.003(3) -0.004(3) 0.014(4)
C24 0.034(3) 0.053(4) 0.032(3) 0.001(3) -0.001(2) 0.002(3)
C25 0.024(3) 0.028(3) 0.031(3) 0.002(2) 0.001(2) 0.004(2)
C26 0.032(3) 0.040(3) 0.038(3) 0.001(2) -0.006(2) 0.010(3)
C27 0.034(3) 0.039(4) 0.060(4) -0.001(3) -0.005(3) 0.020(3)
C28 0.038(3) 0.027(3) 0.061(4) -0.009(3) 0.009(3) 0.007(3)
C29 0.041(3) 0.036(3) 0.040(3) -0.007(2) 0.006(3) 0.004(3)
C30 0.035(3) 0.036(3) 0.035(3) -0.001(2) 0.002(2) 0.011(3)
C31 0.025(3) 0.038(3) 0.032(3) 0.006(2) 0.000(2) 0.000(2)
C32 0.026(3) 0.029(3) 0.035(3) -0.002(2) -0.001(2) 0.002(2)
C33 0.023(3) 0.046(4) 0.045(3) 0.003(3) -0.003(2) 0.012(3)
C34 0.032(3) 0.055(4) 0.036(3) 0.002(3) 0.009(2) -0.007(3)
C35 0.028(3) 0.048(4) 0.021(2) -0.001(2) -0.010(2) 0.008(3)
C36 0.033(3) 0.063(4) 0.050(4) -0.009(3) 0.007(3) 0.004(3)
C37 0.034(3) 0.033(3) 0.044(3) 0.010(3) 0.000(3) 0.007(3)
C38 0.039(4) 0.044(4) 0.046(3) 0.013(3) 0.001(3) 0.009(3)
C39 0.053(4) 0.041(4) 0.047(3) 0.011(3) -0.003(3) 0.006(3)
C40 0.048(4) 0.041(4) 0.050(3) -0.002(3) 0.003(3) 0.007(3)

loop_
_atom_type_symbol
_atom_type_description
_atom_type_scat_dispersion_real
_atom_type_scat_dispersion_imag
_atom_type_scat_source
C C 0.0033 0.0016 'International Tables Vol C Tables 4.2.6.8 and 6.1.1.4'
H H 0.0000 0.0000 'International Tables Vol C Tables 4.2.6.8 and 6.1.1.4'
O O 0.0106 0.0060 'International Tables Vol C Tables 4.2.6.8 and 6.1.1.4'
P P 0.1023 0.0942 'International Tables Vol C Tables 4.2.6.8 and 6.1.1.4'
Os Os -1.2165 7.6030 'International Tables Vol C Tables 4.2.6.8 and 6.1.1.4'

loop_
_geom_angle_atom_site_label_1
_geom_angle_atom_site_label_2
_geom_angle_atom_site_label_3
_geom_angle
C32 Os1 C31 176.8(2)
C32 Os1 P2 89.30(15)
C31 Os1 P2 90.06(15)
C32 Os1 P1 94.02(15)
C31 Os1 P1 89.04(15)
P2 Os1 P1 84.90(4)
C32 Os1 Os2 86.40(14)
C31 Os1 Os2 93.65(14)
P2 Os1 Os2 168.58(3)
P1 Os1 Os2 105.94(3)
C32 Os1 Os3 91.40(14)
C31 Os1 Os3 85.88(15)
P2 Os1 Os3 109.76(3)
P1 Os1 Os3 164.46(3)
Os2 Os1 Os3 59.843(8)
C34 Os2 C35 102.1(2)
C34 Os2 C36 90.1(2)
C35 Os2 C36 91.2(2)
C34 Os2 C33 90.5(2)
C35 Os2 C33 93.6(2)
C36 Os2 C33 174.9(2)
C34 Os2 Os1 99.94(16)
C35 Os2 Os1 157.89(15)
C36 Os2 Os1 90.85(17)
C33 Os2 Os1 84.05(15)
C34 Os2 Os3 159.90(15)
C35 Os2 Os3 97.80(15)
C36 Os2 Os3 86.50(17)
C33 Os2 Os3 91.23(14)
Os1 Os2 Os3 60.370(12)
C40 Os3 C38 103.2(2)
C40 Os3 C39 88.0(2)
C38 Os3 C39 95.1(2)
C40 Os3 C37 89.7(2)
C38 Os3 C37 91.7(2)
C39 Os3 C37 173.2(2)
C40 Os3 Os2 166.25(18)
C38 Os3 Os2 90.35(16)
C39 Os3 Os2 92.93(16)
C37 Os3 Os2 87.80(15)
C40 Os3 Os1 106.69(17)
C38 Os3 Os1 150.06(16)
C39 Os3 Os1 85.11(16)
C37 Os3 Os1 89.40(15)
Os2 Os3 Os1 59.787(10)
C7 P1 C13 102.4(2)
C7 P1 C1 104.8(2)
C13 P1 C1 101.9(2)
C7 P1 Os1 112.55(15)
C13 P1 Os1 124.64(16)
C1 P1 Os1 108.57(15)
C25 P2 C2 101.6(2)
C25 P2 C19 104.1(2)
C2 P2 C19 103.7(2)
C25 P2 Os1 119.25(16)
C2 P2 Os1 108.61(15)
C19 P2 Os1 117.44(16)
C2 C1 C6 119.6(4)
C2 C1 P1 116.9(3)
C6 C1 P1 123.3(4)
C1 C2 C3 119.2(4)
C1 C2 P2 117.9(3)
C3 C2 P2 122.9(4)
C4 C3 C2 120.2(5)
C5 C4 C3 120.4(5)
C4 C5 C6 120.1(5)
C5 C6 C1 120.5(5)
C8 C7 C12 118.6(4)
C8 C7 P1 122.0(4)
C12 C7 P1 118.7(4)
C7 C8 C9 121.7(5)
C8 C9 C10 119.1(5)
C11 C10 C9 119.4(5)
C10 C11 C12 121.0(5)
C11 C12 C7 120.1(5)
C18 C13 C14 118.5(4)
C18 C13 P1 120.6(4)
C14 C13 P1 120.9(4)
C15 C14 C13 121.1(5)
C16 C15 C14 119.8(5)
C17 C16 C15 119.4(5)
C16 C17 C18 121.1(5)
C13 C18 C17 120.0(5)
C24 C19 C20 118.1(4)
C24 C19 P2 119.0(4)
C20 C19 P2 123.0(4)
C19 C20 C21 120.0(5)
C22 C21 C20 121.0(6)
C21 C22 C23 119.9(5)
C22 C23 C24 120.0(6)
C19 C24 C23 120.9(6)
C26 C25 C30 118.3(4)
C26 C25 P2 122.5(4)
C30 C25 P2 119.2(4)
C25 C26 C27 121.4(5)
C28 C27 C26 119.0(5)
C29 C28 C27 121.0(5)
C28 C29 C30 119.6(5)
C29 C30 C25 120.7(5)
O1 C31 Os1 175.4(4)
O2 C32 Os1 176.2(4)
O3 C33 Os2 174.5(4)
O4 C34 Os2 178.1(5)
O5 C35 Os2 177.5(4)
O6 C36 Os2 174.9(5)
O7 C37 Os3 174.4(5)
O8 C38 Os3 178.1(5)
O9 C39 Os3 174.3(5)
O10 C40 Os3 177.0(6)

loop_
_geom_bond_atom_site_label_1
_geom_bond_atom_site_label_2
_geom_bond_distance
Os1 C32 1.931(5)
Os1 C31 1.941(5)
Os1 P2 2.2898(13)
Os1 P1 2.2938(13)
Os1 Os2 2.9092(5)
Os1 Os3 2.9263(5)
Os2 C34 1.901(6)
Os2 C35 1.901(6)
Os2 C36 1.935(6)
Os2 C33 1.957(6)
Os2 Os3 2.9109(4)
Os3 C40 1.898(6)
Os3 C38 1.902(6)
Os3 C39 1.951(6)
Os3 C37 1.955(6)
P1 C7 1.836(4)
P1 C13 1.839(4)
P1 C1 1.857(5)
P2 C25 1.831(5)
P2 C2 1.836(5)
P2 C19 1.840(5)
O1 C31 1.145(5)
O2 C32 1.149(5)
O3 C33 1.139(6)
O4 C34 1.148(6)
O5 C35 1.160(6)
O6 C36 1.155(6)
O7 C37 1.138(5)
O8 C38 1.148(6)
O9 C39 1.146(6)
O10 C40 1.150(6)
C1 C2 1.393(6)
C1 C6 1.396(6)
C2 C3 1.404(6)
C3 C4 1.385(7)
C4 C5 1.369(7)
C5 C6 1.385(6)
C7 C8 1.372(6)
C7 C12 1.391(6)
C8 C9 1.382(6)
C9 C10 1.390(7)
C10 C11 1.374(8)
C11 C12 1.375(6)
C13 C18 1.373(6)
C13 C14 1.397(6)
C14 C15 1.382(6)
C15 C16 1.375(7)
C16 C17 1.370(7)
C17 C18 1.391(6)
C19 C24 1.386(7)
C19 C20 1.392(7)
C20 C21 1.394(7)
C21 C22 1.357(8)
C22 C23 1.366(8)
C23 C24 1.393(7)
C25 C26 1.377(6)
C25 C30 1.396(6)
C26 C27 1.391(7)
C27 C28 1.379(7)
C28 C29 1.367(7)
C29 C30 1.386(6)
